data_7717392
loop_
_publ_author_name
'Youssef, Khalil'
'Vacher, Antoine'
'Khrueawatthanawet, Thanaphon'
'Roisnel, Thierry'
'Barri&#xe8;re, Fr&#xe9;d&#xe9;ric'
'Lorcy, Dominique'

_publ_section_title
;
 Electrostatic <i>vs.</i> electronic interactions within oxidized
 multinuclear Pt(bipyridine)(dithiolene) complexes.
;
_journal_issue 48
_journal_name_full 'Dalton transactions (Cambridge, England : 2003)'
_journal_page_first 19388
_journal_page_last 19402
_journal_paper_doi 10.1039/d4dt02514h
_journal_volume 53
_journal_year 2024
_chemical_compound_source 'synthesis as described'
_chemical_formula_moiety 'C26 H30 N2 Pt S2'
_chemical_formula_sum 'C26 H30 N2 Pt S2'
_chemical_formula_weight 629.73
_space_group_crystal_system triclinic
_space_group_IT_number 2
_space_group_name_Hall '-P 1'
_space_group_name_H-M_alt 'P -1'
_atom_sites_solution_hydrogens geom
_atom_sites_solution_primary dual
_audit_update_record
;
2024-06-12 deposited with the CCDC.	2024-11-04 downloaded from the CCDC.
;
_cell_angle_alpha 92.581(3)
_cell_angle_beta 90.574(3)
_cell_angle_gamma 116.854(4)
_cell_formula_units_Z 4
_cell_length_a 11.8012(12)
_cell_length_b 12.4958(11)
_cell_length_c 18.4065(19)
_cell_measurement_reflns_used 9466
_cell_measurement_temperature 150(2)
_cell_measurement_theta_max 27.5011
_cell_measurement_theta_min 2.2467
_cell_measurement_wavelength 0.710730
_cell_volume 2417.8(4)
_computing_cell_refinement 'APEX3 (Bruker, 2015)'
_computing_data_collection 'Bruker APEX3 (Bruker, 2015)'
_computing_data_reduction 'SAINT (Bruker, 2014)'
_computing_molecular_graphics
;
   'SXGRAPH (L. Farrugia, 1999), Mercury (CSD, 2020)'
;
_computing_publication_material 'CRYSCALC (T. Roisnel, local program, 2023)'
_computing_structure_refinement 'SHELXL-2019_2 (Sheldrick, 2019)'
_computing_structure_solution 'SHELXT (Sheldrick, 2015)'
_diffrn_ambient_temperature 150(2)
_diffrn_detector CMOS-PHOTON70
_diffrn_detector_area_resol_mean 7.39
_diffrn_measured_fraction_theta_full 0.996
_diffrn_measured_fraction_theta_max 0.989
_diffrn_measurement_device_type 'D8 VENTURE Bruker AXS'
_diffrn_measurement_method 'rotation images'
_diffrn_orient_matrix_UB_11 -0.0665529
_diffrn_orient_matrix_UB_12 -0.0058070
_diffrn_orient_matrix_UB_13 0.0350392
_diffrn_orient_matrix_UB_21 -0.0493014
_diffrn_orient_matrix_UB_22 0.0136911
_diffrn_orient_matrix_UB_23 -0.0399751
_diffrn_orient_matrix_UB_31 -0.0467937
_diffrn_orient_matrix_UB_32 -0.0885273
_diffrn_orient_matrix_UB_33 -0.0116219
_diffrn_radiation_monochromator 'multilayer monochromator'
_diffrn_radiation_probe x-ray
_diffrn_radiation_source 'Incoatec microfocus sealed tube'
_diffrn_radiation_type MoK\a
_diffrn_radiation_wavelength 0.71073
_diffrn_reflns_av_R_equivalents 0.0250
_diffrn_reflns_av_unetI/netI 0.0321
_diffrn_reflns_limit_h_max 15
_diffrn_reflns_limit_h_min -15
_diffrn_reflns_limit_k_max 16
_diffrn_reflns_limit_k_min -16
_diffrn_reflns_limit_l_max 23
_diffrn_reflns_limit_l_min -23
_diffrn_reflns_number 26580
_diffrn_reflns_theta_full 25.242
_diffrn_reflns_theta_max 27.502
_diffrn_reflns_theta_min 1.935
_diffrn_source_current 1.00
_diffrn_source_power 50.0
_diffrn_source_voltage 50.00
_exptl_absorpt_coefficient_mu 5.993
_exptl_absorpt_correction_T_max 0.487
_exptl_absorpt_correction_T_min 0.348
_exptl_absorpt_correction_type multi-scan
_exptl_absorpt_process_details
;
  [Sheldrick, G.M. (2014). SADABS Bruker AXS Inc., Madison, Wisconsin, USA]
;
_exptl_crystal_colour brown
_exptl_crystal_density_diffrn 1.730
_exptl_crystal_description block
_exptl_crystal_F_000 1240
_exptl_crystal_size_max 0.180
_exptl_crystal_size_mid 0.160
_exptl_crystal_size_min 0.120
_refine_diff_density_max 2.531
_refine_diff_density_min -1.333
_refine_diff_density_rms 0.142
_refine_ls_extinction_method none
_refine_ls_goodness_of_fit_ref 1.062
_refine_ls_hydrogen_treatment constr
_refine_ls_matrix_type full
_refine_ls_number_parameters 572
_refine_ls_number_reflns 11002
_refine_ls_number_restraints 0
_refine_ls_restrained_S_all 1.062
_refine_ls_R_factor_all 0.0364
_refine_ls_R_factor_gt 0.0303
_refine_ls_shift/su_max 0.003
_refine_ls_shift/su_mean 0.000
_refine_ls_structure_factor_coef Fsqd
_refine_ls_weighting_details 'w=1/[\s^2^(Fo^2^)+(0.0458P)^2^+3.6523P] where P=(Fo^2^+2Fc^2^)/3'
_refine_ls_weighting_scheme calc
_refine_ls_wR_factor_gt 0.0797
_refine_ls_wR_factor_ref 0.0828
_reflns_number_gt 9759
_reflns_number_total 11002
_reflns_threshold_expression >2sigma(I)
_cod_data_source_file d4dt02514h2.cif
_cod_data_source_block complexPtP
_cod_depositor_comments 'Adding full bibliography for 7717390--7717392.cif.'
_cod_original_cell_volume 2417.7(4)
_cod_database_code 7717392

loop_
_space_group_symop_operation_xyz
'x, y, z'
'-x, -y, -z'

loop_
_atom_site_label
_atom_site_type_symbol
_atom_site_fract_x
_atom_site_fract_y
_atom_site_fract_z
_atom_site_U_iso_or_equiv
_atom_site_adp_type
_atom_site_occupancy
_atom_site_site_symmetry_order
_atom_site_calc_flag
_atom_site_refinement_flags_posn
_atom_site_refinement_flags_adp
_atom_site_refinement_flags_occupancy
_atom_site_disorder_assembly
_atom_site_disorder_group
C1 C 0.0523(4) -0.1697(5) 0.6492(3) 0.0311(10) Uani 1 1 d . . . . .
H1 H -0.035181 -0.225816 0.646564 0.037 Uiso 1 1 calc R U . . .
C2 C 0.0865(4) -0.0646(4) 0.6851(2) 0.0260(9) Uani 1 1 d . . . . .
C3 C -0.0036(4) -0.0254(4) 0.7180(2) 0.0272(10) Uani 1 1 d . . . . .
C4 C -0.1240(5) -0.1083(5) 0.7372(3) 0.0411(13) Uani 1 1 d . . . . .
H4 H -0.147587 -0.191724 0.731336 0.049 Uiso 1 1 calc R U . . .
C5 C -0.2111(5) -0.0714(6) 0.7650(3) 0.0458(14) Uani 1 1 d . . . . .
H5 H -0.293711 -0.129644 0.776459 0.055 Uiso 1 1 calc R U . . .
C6 C -0.1778(5) 0.0494(6) 0.7760(3) 0.0423(13) Uani 1 1 d . . . . .
H6 H -0.237207 0.074543 0.794646 0.051 Uiso 1 1 calc R U . . .
C7 C -0.0568(6) 0.1332(6) 0.7594(3) 0.0463(14) Uani 1 1 d . . . . .
H7 H -0.032041 0.216472 0.767970 0.056 Uiso 1 1 calc R U . . .
C8 C 0.0290(5) 0.0961(5) 0.7302(3) 0.0389(12) Uani 1 1 d . . . . .
H8 H 0.111233 0.154651 0.718291 0.047 Uiso 1 1 calc R U . . .
N11 N 0.5271(3) 0.0935(3) 0.63850(18) 0.0199(7) Uani 1 1 d . . . . .
C12 C 0.5592(4) 0.2007(4) 0.6725(2) 0.0268(9) Uani 1 1 d . . . . .
H12 H 0.496194 0.212357 0.698620 0.032 Uiso 1 1 calc R U . . .
C13 C 0.6795(4) 0.2949(4) 0.6713(2) 0.0250(9) Uani 1 1 d . . . . .
H13 H 0.698002 0.369197 0.696593 0.030 Uiso 1 1 calc R U . . .
C14 C 0.7746(4) 0.2819(4) 0.6330(2) 0.0197(8) Uani 1 1 d . . . . .
C15 C 0.7415(4) 0.1686(4) 0.6008(2) 0.0203(8) Uani 1 1 d . . . . .
H15 H 0.803674 0.153984 0.575905 0.024 Uiso 1 1 calc R U . . .
C16 C 0.6197(4) 0.0768(4) 0.6043(2) 0.0198(8) Uani 1 1 d . . . . .
C17 C 0.5791(4) -0.0450(4) 0.5715(2) 0.0195(8) Uani 1 1 d . . . . .
C18 C 0.6626(4) -0.0849(4) 0.5422(2) 0.0221(8) Uani 1 1 d . . . . .
H18 H 0.750717 -0.031060 0.541660 0.027 Uiso 1 1 calc R U . . .
C19 C 0.6190(4) -0.2022(4) 0.5138(2) 0.0247(9) Uani 1 1 d . . . . .
C20 C 0.4887(5) -0.2738(4) 0.5135(3) 0.0288(10) Uani 1 1 d . . . . .
H20 H 0.453715 -0.353594 0.492578 0.035 Uiso 1 1 calc R U . . .
C21 C 0.4092(4) -0.2310(4) 0.5430(2) 0.0263(9) Uani 1 1 d . . . . .
H21 H 0.320556 -0.282982 0.542485 0.032 Uiso 1 1 calc R U . . .
N22 N 0.4522(3) -0.1188(3) 0.57247(18) 0.0195(7) Uani 1 1 d . . . . .
C23 C 0.9040(4) 0.3892(4) 0.6247(2) 0.0214(8) Uani 1 1 d . . . . .
C24 C 0.8834(5) 0.4720(4) 0.5730(3) 0.0305(10) Uani 1 1 d . . . . .
H24A H 0.852136 0.429465 0.525393 0.046 Uiso 1 1 calc R U . . .
H24B H 0.964082 0.543833 0.567448 0.046 Uiso 1 1 calc R U . . .
H24C H 0.820912 0.495664 0.593014 0.046 Uiso 1 1 calc R U . . .
C25 C 0.9566(4) 0.4586(5) 0.6977(3) 0.0312(10) Uani 1 1 d . . . . .
H25A H 0.897534 0.487170 0.717082 0.047 Uiso 1 1 calc R U . . .
H25B H 1.039256 0.527366 0.690884 0.047 Uiso 1 1 calc R U . . .
H25C H 0.966937 0.405579 0.732023 0.047 Uiso 1 1 calc R U . . .
C26 C 1.0010(4) 0.3515(4) 0.5930(3) 0.0267(9) Uani 1 1 d . . . . .
H26A H 1.013421 0.297754 0.625855 0.040 Uiso 1 1 calc R U . . .
H26B H 1.082062 0.422948 0.587740 0.040 Uiso 1 1 calc R U . . .
H26C H 0.969513 0.309546 0.545316 0.040 Uiso 1 1 calc R U . . .
C27 C 0.7092(5) -0.2520(4) 0.4879(3) 0.0300(10) Uani 1 1 d . . . . .
C28 C 0.6637(5) -0.3187(5) 0.4129(3) 0.0379(12) Uani 1 1 d . . . . .
H28A H 0.577238 -0.383617 0.415902 0.057 Uiso 1 1 calc R U . . .
H28B H 0.720718 -0.352553 0.397567 0.057 Uiso 1 1 calc R U . . .
H28C H 0.664346 -0.262394 0.377295 0.057 Uiso 1 1 calc R U . . .
C29 C 0.7061(6) -0.3415(5) 0.5435(3) 0.0428(13) Uani 1 1 d . . . . .
H29A H 0.734161 -0.299740 0.591577 0.064 Uiso 1 1 calc R U . . .
H29B H 0.762970 -0.375671 0.528570 0.064 Uiso 1 1 calc R U . . .
H29C H 0.619267 -0.406098 0.545866 0.064 Uiso 1 1 calc R U . . .
C30 C 0.8451(5) -0.1530(5) 0.4831(3) 0.0373(12) Uani 1 1 d . . . . .
H30A H 0.846165 -0.092429 0.450728 0.056 Uiso 1 1 calc R U . . .
H30B H 0.899061 -0.187750 0.463818 0.056 Uiso 1 1 calc R U . . .
H30C H 0.877425 -0.115236 0.531704 0.056 Uiso 1 1 calc R U . . .
C51 C 0.5349(4) 0.3366(5) 0.8408(2) 0.0304(10) Uani 1 1 d . . . . .
H51 H 0.447276 0.280792 0.837075 0.036 Uiso 1 1 calc R U . . .
C52 C 0.5721(4) 0.4432(4) 0.8126(2) 0.0265(9) Uani 1 1 d . . . . .
C53 C 0.4881(4) 0.4860(5) 0.7770(2) 0.0277(10) Uani 1 1 d . . . . .
C54 C 0.3569(5) 0.4303(5) 0.7857(3) 0.0386(12) Uani 1 1 d . . . . .
H54 H 0.320079 0.361796 0.814061 0.046 Uiso 1 1 calc R U . . .
C55 C 0.2799(5) 0.4720(6) 0.7543(3) 0.0406(13) Uani 1 1 d . . . . .
H55 H 0.190967 0.431490 0.761062 0.049 Uiso 1 1 calc R U . . .
C56 C 0.3288(5) 0.5717(5) 0.7129(3) 0.0401(12) Uani 1 1 d . . . . .
H56 H 0.275142 0.601186 0.692084 0.048 Uiso 1 1 calc R U . . .
C57 C 0.4589(5) 0.6274(6) 0.7027(3) 0.0417(13) Uani 1 1 d . . . . .
H57 H 0.494929 0.695316 0.673821 0.050 Uiso 1 1 calc R U . . .
C58 C 0.5363(5) 0.5849(5) 0.7343(3) 0.0363(11) Uani 1 1 d . . . . .
H58 H 0.625044 0.624530 0.726634 0.044 Uiso 1 1 calc R U . . .
N61 N 1.0120(3) 0.5881(3) 0.86780(19) 0.0219(7) Uani 1 1 d . . . . .
C62 C 1.0462(4) 0.6933(4) 0.8372(2) 0.0268(9) Uani 1 1 d . . . . .
H62 H 0.981899 0.708062 0.815048 0.032 Uiso 1 1 calc R U . . .
C63 C 1.1695(4) 0.7804(4) 0.8363(2) 0.0260(9) Uani 1 1 d . . . . .
H63 H 1.189062 0.852335 0.812590 0.031 Uiso 1 1 calc R U . . .
C64 C 1.2676(4) 0.7642(4) 0.8704(2) 0.0206(8) Uani 1 1 d . . . . .
C65 C 1.2317(4) 0.6547(4) 0.9009(2) 0.0216(8) Uani 1 1 d . . . . .
H65 H 1.294381 0.638880 0.924089 0.026 Uiso 1 1 calc R U . . .
C66 C 1.1065(4) 0.5681(4) 0.8982(2) 0.0208(8) Uani 1 1 d . . . . .
C67 C 1.0636(4) 0.4469(4) 0.9250(2) 0.0220(8) Uani 1 1 d . . . . .
C68 C 1.1465(4) 0.4047(4) 0.9481(2) 0.0244(9) Uani 1 1 d . . . . .
H68 H 1.235211 0.456909 0.950255 0.029 Uiso 1 1 calc R U . . .
C69 C 1.1031(5) 0.2872(4) 0.9685(2) 0.0272(9) Uani 1 1 d . . . . .
C70 C 0.9701(5) 0.2170(4) 0.9655(3) 0.0322(10) Uani 1 1 d . . . . .
H70 H 0.934342 0.136210 0.979348 0.039 Uiso 1 1 calc R U . . .
C71 C 0.8919(4) 0.2637(4) 0.9429(2) 0.0272(9) Uani 1 1 d . . . . .
H71 H 0.802667 0.214397 0.942467 0.033 Uiso 1 1 calc R U . . .
N72 N 0.9358(3) 0.3769(3) 0.92109(18) 0.0218(7) Uani 1 1 d . . . . .
C73 C 1.4026(4) 0.8656(4) 0.8751(2) 0.0238(9) Uani 1 1 d . . . . .
C74 C 1.4941(4) 0.8275(5) 0.9118(3) 0.0318(10) Uani 1 1 d . . . . .
H74A H 1.469489 0.808296 0.962061 0.048 Uiso 1 1 calc R U . . .
H74B H 1.580690 0.893308 0.911767 0.048 Uiso 1 1 calc R U . . .
H74C H 1.491058 0.756529 0.885145 0.048 Uiso 1 1 calc R U . . .
C75 C 1.4485(5) 0.9043(6) 0.7992(3) 0.0427(14) Uani 1 1 d . . . . .
H75A H 1.450930 0.837055 0.770940 0.064 Uiso 1 1 calc R U . . .
H75B H 1.533825 0.972158 0.802951 0.064 Uiso 1 1 calc R U . . .
H75C H 1.390148 0.928541 0.774885 0.064 Uiso 1 1 calc R U . . .
C76 C 1.4002(5) 0.9710(5) 0.9188(3) 0.0398(12) Uani 1 1 d . . . . .
H76A H 1.341093 0.994739 0.894904 0.060 Uiso 1 1 calc R U . . .
H76B H 1.485600 1.038817 0.921465 0.060 Uiso 1 1 calc R U . . .
H76C H 1.372340 0.947147 0.968019 0.060 Uiso 1 1 calc R U . . .
C77 C 1.1921(5) 0.2343(4) 0.9875(3) 0.0339(11) Uani 1 1 d . . . . .
C78 C 1.1512(6) 0.1672(5) 1.0583(3) 0.0442(13) Uani 1 1 d . . . . .
H78A H 1.155352 0.223562 1.098218 0.066 Uiso 1 1 calc R U . . .
H78B H 1.208220 0.132216 1.069847 0.066 Uiso 1 1 calc R U . . .
H78C H 1.063897 0.103031 1.051774 0.066 Uiso 1 1 calc R U . . .
C79 C 1.1809(6) 0.1435(5) 0.9245(3) 0.0468(14) Uani 1 1 d . . . . .
H79A H 1.093680 0.078620 0.920583 0.070 Uiso 1 1 calc R U . . .
H79B H 1.239705 0.109719 0.934200 0.070 Uiso 1 1 calc R U . . .
H79C H 1.202109 0.184500 0.878803 0.070 Uiso 1 1 calc R U . . .
C80 C 1.3295(5) 0.3299(5) 0.9972(3) 0.0385(12) Uani 1 1 d . . . . .
H80A H 1.356283 0.373016 0.952482 0.058 Uiso 1 1 calc R U . . .
H80B H 1.383857 0.291579 1.007723 0.058 Uiso 1 1 calc R U . . .
H80C H 1.336941 0.386562 1.037730 0.058 Uiso 1 1 calc R U . . .
S1 S 0.15968(11) -0.20991(11) 0.60665(7) 0.0315(3) Uani 1 1 d . . . . .
S2 S 0.24957(10) 0.03904(10) 0.69282(6) 0.0256(2) Uani 1 1 d . . . . .
S11 S 0.63988(11) 0.29480(11) 0.88442(7) 0.0316(3) Uani 1 1 d . . . . .
S12 S 0.73649(10) 0.54565(10) 0.81747(6) 0.0261(2) Uani 1 1 d . . . . .
Pt1 Pt 0.34802(2) -0.04835(2) 0.62691(2) 0.01977(5) Uani 1 1 d . . . . .
Pt2 Pt 0.83135(2) 0.45153(2) 0.87466(2) 0.02187(5) Uani 1 1 d . . . . .

loop_
_atom_site_aniso_label
_atom_site_aniso_U_11
_atom_site_aniso_U_22
_atom_site_aniso_U_33
_atom_site_aniso_U_23
_atom_site_aniso_U_13
_atom_site_aniso_U_12
C1 0.015(2) 0.038(3) 0.034(2) 0.004(2) 0.0010(17) 0.007(2)
C2 0.016(2) 0.035(3) 0.027(2) 0.0099(18) 0.0025(16) 0.0110(19)
C3 0.020(2) 0.039(3) 0.024(2) 0.0071(18) 0.0034(16) 0.014(2)
C4 0.026(3) 0.042(3) 0.050(3) 0.004(2) 0.007(2) 0.010(2)
C5 0.022(3) 0.054(4) 0.055(3) 0.001(3) 0.015(2) 0.011(3)
C6 0.032(3) 0.058(4) 0.046(3) 0.009(3) 0.012(2) 0.027(3)
C7 0.039(3) 0.049(4) 0.060(4) 0.013(3) 0.015(3) 0.027(3)
C8 0.029(3) 0.039(3) 0.052(3) 0.015(2) 0.017(2) 0.017(2)
N11 0.0171(17) 0.0228(18) 0.0205(16) 0.0039(13) 0.0041(13) 0.0093(15)
C12 0.019(2) 0.029(2) 0.032(2) -0.0006(18) 0.0049(17) 0.0109(19)
C13 0.021(2) 0.022(2) 0.030(2) -0.0039(17) 0.0035(17) 0.0091(18)
C14 0.0165(19) 0.022(2) 0.0207(19) 0.0006(15) 0.0011(15) 0.0085(17)
C15 0.018(2) 0.025(2) 0.0226(19) 0.0014(16) 0.0026(15) 0.0134(18)
C16 0.018(2) 0.021(2) 0.0227(19) 0.0060(16) 0.0025(15) 0.0104(17)
C17 0.020(2) 0.021(2) 0.0200(18) 0.0055(15) -0.0005(15) 0.0110(17)
C18 0.019(2) 0.019(2) 0.029(2) 0.0040(16) 0.0019(16) 0.0096(17)
C19 0.029(2) 0.025(2) 0.024(2) 0.0040(17) 0.0018(17) 0.0157(19)
C20 0.031(2) 0.018(2) 0.034(2) -0.0028(18) -0.0035(18) 0.0075(19)
C21 0.020(2) 0.022(2) 0.031(2) -0.0012(17) -0.0050(17) 0.0048(18)
N22 0.0181(17) 0.0199(18) 0.0208(16) 0.0032(13) -0.0006(13) 0.0087(15)
C23 0.014(2) 0.020(2) 0.028(2) -0.0011(16) 0.0040(15) 0.0064(17)
C24 0.024(2) 0.024(2) 0.041(3) 0.009(2) 0.0024(19) 0.008(2)
C25 0.020(2) 0.034(3) 0.034(2) -0.010(2) -0.0020(18) 0.008(2)
C26 0.016(2) 0.026(2) 0.037(2) 0.0005(19) 0.0082(17) 0.0077(18)
C27 0.036(3) 0.027(2) 0.034(2) -0.0017(19) 0.0015(19) 0.020(2)
C28 0.043(3) 0.031(3) 0.042(3) -0.004(2) 0.005(2) 0.019(2)
C29 0.048(3) 0.035(3) 0.059(3) 0.015(3) 0.007(3) 0.029(3)
C30 0.031(3) 0.034(3) 0.054(3) 0.000(2) 0.006(2) 0.022(2)
C51 0.018(2) 0.037(3) 0.030(2) 0.0000(19) 0.0042(17) 0.007(2)
C52 0.018(2) 0.032(2) 0.025(2) -0.0030(18) 0.0042(16) 0.0084(19)
C53 0.022(2) 0.037(3) 0.024(2) -0.0031(18) 0.0014(16) 0.013(2)
C54 0.028(3) 0.051(3) 0.035(3) 0.004(2) 0.003(2) 0.016(2)
C55 0.021(2) 0.060(4) 0.037(3) -0.002(2) -0.0035(19) 0.015(2)
C56 0.029(3) 0.051(3) 0.043(3) -0.003(2) -0.009(2) 0.021(3)
C57 0.034(3) 0.050(3) 0.044(3) 0.008(2) -0.005(2) 0.020(3)
C58 0.023(2) 0.042(3) 0.044(3) 0.004(2) 0.001(2) 0.014(2)
N61 0.0176(17) 0.0229(18) 0.0240(17) 0.0014(14) -0.0004(13) 0.0083(15)
C62 0.026(2) 0.024(2) 0.033(2) 0.0039(18) -0.0031(18) 0.013(2)
C63 0.025(2) 0.023(2) 0.032(2) 0.0053(17) -0.0029(17) 0.0118(19)
C64 0.020(2) 0.019(2) 0.024(2) 0.0015(16) -0.0005(16) 0.0101(18)
C65 0.021(2) 0.023(2) 0.024(2) 0.0015(16) -0.0021(16) 0.0132(18)
C66 0.020(2) 0.022(2) 0.024(2) 0.0019(16) 0.0031(15) 0.0123(18)
C67 0.024(2) 0.021(2) 0.0193(19) -0.0019(15) 0.0019(15) 0.0080(18)
C68 0.022(2) 0.021(2) 0.032(2) 0.0012(17) 0.0021(17) 0.0112(18)
C69 0.031(2) 0.023(2) 0.030(2) 0.0048(18) 0.0068(18) 0.015(2)
C70 0.034(3) 0.021(2) 0.040(3) 0.0068(19) 0.009(2) 0.010(2)
C71 0.022(2) 0.019(2) 0.034(2) 0.0004(18) 0.0049(17) 0.0036(18)
N72 0.0206(18) 0.0208(18) 0.0208(16) 0.0004(14) 0.0026(13) 0.0066(15)
C73 0.018(2) 0.022(2) 0.028(2) 0.0058(17) -0.0018(16) 0.0051(18)
C74 0.017(2) 0.033(3) 0.044(3) 0.012(2) -0.0017(18) 0.009(2)
C75 0.025(3) 0.060(4) 0.036(3) 0.021(3) 0.002(2) 0.011(3)
C76 0.032(3) 0.025(3) 0.061(3) -0.007(2) -0.007(2) 0.012(2)
C77 0.039(3) 0.027(3) 0.042(3) 0.008(2) 0.005(2) 0.020(2)
C78 0.046(3) 0.041(3) 0.054(3) 0.023(3) 0.007(3) 0.024(3)
C79 0.048(3) 0.036(3) 0.065(4) 0.002(3) 0.011(3) 0.027(3)
C80 0.036(3) 0.043(3) 0.050(3) 0.015(2) 0.006(2) 0.030(3)
S1 0.0183(5) 0.0280(6) 0.0402(6) -0.0047(5) 0.0008(4) 0.0041(5)
S2 0.0159(5) 0.0247(6) 0.0356(6) 0.0048(4) 0.0054(4) 0.0082(4)
S11 0.0206(6) 0.0299(6) 0.0390(6) 0.0102(5) 0.0043(4) 0.0058(5)
S12 0.0171(5) 0.0264(6) 0.0328(6) 0.0025(4) -0.0006(4) 0.0081(4)
Pt1 0.01410(8) 0.02085(9) 0.02312(9) 0.00446(6) 0.00118(6) 0.00652(7)
Pt2 0.01641(9) 0.02251(9) 0.02465(9) 0.00150(6) 0.00194(6) 0.00697(7)

loop_
_atom_type_symbol
_atom_type_description
_atom_type_scat_dispersion_real
_atom_type_scat_dispersion_imag
_atom_type_scat_source
C C 0.0033 0.0016 'International Tables Vol C Tables 4.2.6.8 and 6.1.1.4'
H H 0.0000 0.0000 'International Tables Vol C Tables 4.2.6.8 and 6.1.1.4'
S S 0.1246 0.1234 'International Tables Vol C Tables 4.2.6.8 and 6.1.1.4'
Pt Pt -1.7033 8.3905 'International Tables Vol C Tables 4.2.6.8 and 6.1.1.4'
N N 0.0061 0.0033 'International Tables Vol C Tables 4.2.6.8 and 6.1.1.4'

loop_
_geom_angle_atom_site_label_1
_geom_angle_atom_site_label_2
_geom_angle_atom_site_label_3
_geom_angle
_geom_angle_site_symmetry_1
_geom_angle_site_symmetry_3
_geom_angle_publ_flag
C2 C1 S1 123.3(4) . . ?
C2 C1 H1 118.3 . . ?
S1 C1 H1 118.3 . . ?
C1 C2 C3 124.4(4) . . ?
C1 C2 S2 118.9(4) . . ?
C3 C2 S2 116.7(4) . . ?
C4 C3 C8 117.6(5) . . ?
C4 C3 C2 121.3(5) . . ?
C8 C3 C2 121.2(4) . . ?
C3 C4 C5 121.2(6) . . ?
C3 C4 H4 119.4 . . ?
C5 C4 H4 119.4 . . ?
C6 C5 C4 120.5(5) . . ?
C6 C5 H5 119.8 . . ?
C4 C5 H5 119.8 . . ?
C5 C6 C7 119.1(5) . . ?
C5 C6 H6 120.5 . . ?
C7 C6 H6 120.5 . . ?
C6 C7 C8 120.3(6) . . ?
C6 C7 H7 119.8 . . ?
C8 C7 H7 119.8 . . ?
C7 C8 C3 121.3(5) . . ?
C7 C8 H8 119.4 . . ?
C3 C8 H8 119.4 . . ?
C12 N11 C16 117.7(4) . . ?
C12 N11 Pt1 126.8(3) . . ?
C16 N11 Pt1 115.3(3) . . ?
N11 C12 C13 122.8(4) . . ?
N11 C12 H12 118.6 . . ?
C13 C12 H12 118.6 . . ?
C12 C13 C14 120.4(4) . . ?
C12 C13 H13 119.8 . . ?
C14 C13 H13 119.8 . . ?
C15 C14 C13 116.0(4) . . ?
C15 C14 C23 123.1(4) . . ?
C13 C14 C23 120.7(4) . . ?
C16 C15 C14 121.1(4) . . ?
C16 C15 H15 119.4 . . ?
C14 C15 H15 119.4 . . ?
N11 C16 C15 121.7(4) . . ?
N11 C16 C17 114.7(4) . . ?
C15 C16 C17 123.6(4) . . ?
N22 C17 C18 121.3(4) . . ?
N22 C17 C16 115.1(4) . . ?
C18 C17 C16 123.6(4) . . ?
C19 C18 C17 121.0(4) . . ?
C19 C18 H18 119.5 . . ?
C17 C18 H18 119.5 . . ?
C20 C19 C18 116.2(4) . . ?
C20 C19 C27 121.5(4) . . ?
C18 C19 C27 122.2(4) . . ?
C21 C20 C19 121.0(4) . . ?
C21 C20 H20 119.5 . . ?
C19 C20 H20 119.5 . . ?
N22 C21 C20 122.6(4) . . ?
N22 C21 H21 118.7 . . ?
C20 C21 H21 118.7 . . ?
C21 N22 C17 117.9(4) . . ?
C21 N22 Pt1 126.8(3) . . ?
C17 N22 Pt1 115.2(3) . . ?
C14 C23 C25 111.0(3) . . ?
C14 C23 C24 106.8(4) . . ?
C25 C23 C24 108.6(4) . . ?
C14 C23 C26 112.1(4) . . ?
C25 C23 C26 108.8(4) . . ?
C24 C23 C26 109.5(4) . . ?
C23 C24 H24A 109.5 . . ?
C23 C24 H24B 109.5 . . ?
H24A C24 H24B 109.5 . . ?
C23 C24 H24C 109.5 . . ?
H24A C24 H24C 109.5 . . ?
H24B C24 H24C 109.5 . . ?
C23 C25 H25A 109.5 . . ?
C23 C25 H25B 109.5 . . ?
H25A C25 H25B 109.5 . . ?
C23 C25 H25C 109.5 . . ?
H25A C25 H25C 109.5 . . ?
H25B C25 H25C 109.5 . . ?
C23 C26 H26A 109.5 . . ?
C23 C26 H26B 109.5 . . ?
H26A C26 H26B 109.5 . . ?
C23 C26 H26C 109.5 . . ?
H26A C26 H26C 109.5 . . ?
H26B C26 H26C 109.5 . . ?
C19 C27 C30 111.9(4) . . ?
C19 C27 C29 107.1(4) . . ?
C30 C27 C29 109.4(4) . . ?
C19 C27 C28 110.2(4) . . ?
C30 C27 C28 109.1(4) . . ?
C29 C27 C28 109.0(4) . . ?
C27 C28 H28A 109.5 . . ?
C27 C28 H28B 109.5 . . ?
H28A C28 H28B 109.5 . . ?
C27 C28 H28C 109.5 . . ?
H28A C28 H28C 109.5 . . ?
H28B C28 H28C 109.5 . . ?
C27 C29 H29A 109.5 . . ?
C27 C29 H29B 109.5 . . ?
H29A C29 H29B 109.5 . . ?
C27 C29 H29C 109.5 . . ?
H29A C29 H29C 109.5 . . ?
H29B C29 H29C 109.5 . . ?
C27 C30 H30A 109.5 . . ?
C27 C30 H30B 109.5 . . ?
H30A C30 H30B 109.5 . . ?
C27 C30 H30C 109.5 . . ?
H30A C30 H30C 109.5 . . ?
H30B C30 H30C 109.5 . . ?
C52 C51 S11 123.0(4) . . ?
C52 C51 H51 118.5 . . ?
S11 C51 H51 118.5 . . ?
C51 C52 C53 125.9(4) . . ?
C51 C52 S12 118.3(4) . . ?
C53 C52 S12 115.8(3) . . ?
C58 C53 C54 116.7(5) . . ?
C58 C53 C52 121.6(4) . . ?
C54 C53 C52 121.7(5) . . ?
C55 C54 C53 121.5(5) . . ?
C55 C54 H54 119.2 . . ?
C53 C54 H54 119.2 . . ?
C54 C55 C56 121.5(5) . . ?
C54 C55 H55 119.3 . . ?
C56 C55 H55 119.3 . . ?
C55 C56 C57 117.9(5) . . ?
C55 C56 H56 121.1 . . ?
C57 C56 H56 121.1 . . ?
C58 C57 C56 120.5(5) . . ?
C58 C57 H57 119.7 . . ?
C56 C57 H57 119.7 . . ?
C57 C58 C53 121.9(5) . . ?
C57 C58 H58 119.1 . . ?
C53 C58 H58 119.1 . . ?
C62 N61 C66 117.4(4) . . ?
C62 N61 Pt2 127.1(3) . . ?
C66 N61 Pt2 115.5(3) . . ?
N61 C62 C63 123.0(4) . . ?
N61 C62 H62 118.5 . . ?
C63 C62 H62 118.5 . . ?
C62 C63 C64 120.6(4) . . ?
C62 C63 H63 119.7 . . ?
C64 C63 H63 119.7 . . ?
C65 C64 C63 116.0(4) . . ?
C65 C64 C73 123.7(4) . . ?
C63 C64 C73 120.3(4) . . ?
C66 C65 C64 121.3(4) . . ?
C66 C65 H65 119.4 . . ?
C64 C65 H65 119.4 . . ?
N61 C66 C65 121.7(4) . . ?
N61 C66 C67 114.5(4) . . ?
C65 C66 C67 123.8(4) . . ?
N72 C67 C68 122.2(4) . . ?
N72 C67 C66 114.8(4) . . ?
C68 C67 C66 122.9(4) . . ?
C67 C68 C69 121.3(4) . . ?
C67 C68 H68 119.3 . . ?
C69 C68 H68 119.3 . . ?
C68 C69 C70 115.5(4) . . ?
C68 C69 C77 122.7(4) . . ?
C70 C69 C77 121.7(4) . . ?
C71 C70 C69 120.8(4) . . ?
C71 C70 H70 119.6 . . ?
C69 C70 H70 119.6 . . ?
N72 C71 C70 123.0(4) . . ?
N72 C71 H71 118.5 . . ?
C70 C71 H71 118.5 . . ?
C71 N72 C67 117.2(4) . . ?
C71 N72 Pt2 126.9(3) . . ?
C67 N72 Pt2 115.7(3) . . ?
C64 C73 C75 110.1(4) . . ?
C64 C73 C76 107.5(4) . . ?
C75 C73 C76 109.0(4) . . ?
C64 C73 C74 111.6(4) . . ?
C75 C73 C74 108.6(4) . . ?
C76 C73 C74 110.0(4) . . ?
C73 C74 H74A 109.5 . . ?
C73 C74 H74B 109.5 . . ?
H74A C74 H74B 109.5 . . ?
C73 C74 H74C 109.5 . . ?
H74A C74 H74C 109.5 . . ?
H74B C74 H74C 109.5 . . ?
C73 C75 H75A 109.5 . . ?
C73 C75 H75B 109.5 . . ?
H75A C75 H75B 109.5 . . ?
C73 C75 H75C 109.5 . . ?
H75A C75 H75C 109.5 . . ?
H75B C75 H75C 109.5 . . ?
C73 C76 H76A 109.5 . . ?
C73 C76 H76B 109.5 . . ?
H76A C76 H76B 109.5 . . ?
C73 C76 H76C 109.5 . . ?
H76A C76 H76C 109.5 . . ?
H76B C76 H76C 109.5 . . ?
C69 C77 C80 112.2(4) . . ?
C69 C77 C78 109.9(4) . . ?
C80 C77 C78 109.0(4) . . ?
C69 C77 C79 107.3(4) . . ?
C80 C77 C79 109.4(4) . . ?
C78 C77 C79 108.9(4) . . ?
C77 C78 H78A 109.5 . . ?
C77 C78 H78B 109.5 . . ?
H78A C78 H78B 109.5 . . ?
C77 C78 H78C 109.5 . . ?
H78A C78 H78C 109.5 . . ?
H78B C78 H78C 109.5 . . ?
C77 C79 H79A 109.5 . . ?
C77 C79 H79B 109.5 . . ?
H79A C79 H79B 109.5 . . ?
C77 C79 H79C 109.5 . . ?
H79A C79 H79C 109.5 . . ?
H79B C79 H79C 109.5 . . ?
C77 C80 H80A 109.5 . . ?
C77 C80 H80B 109.5 . . ?
H80A C80 H80B 109.5 . . ?
C77 C80 H80C 109.5 . . ?
H80A C80 H80C 109.5 . . ?
H80B C80 H80C 109.5 . . ?
C1 S1 Pt1 104.12(17) . . ?
C2 S2 Pt1 104.80(17) . . ?
C51 S11 Pt2 104.48(17) . . ?
C52 S12 Pt2 105.56(17) . . ?
N22 Pt1 N11 79.26(14) . . ?
N22 Pt1 S1 95.85(10) . . ?
N11 Pt1 S1 174.94(10) . . ?
N22 Pt1 S2 174.86(10) . . ?
N11 Pt1 S2 96.24(10) . . ?
S1 Pt1 S2 88.71(4) . . ?
N72 Pt2 N61 79.20(14) . . ?
N72 Pt2 S11 97.09(11) . . ?
N61 Pt2 S11 176.24(11) . . ?
N72 Pt2 S12 173.71(10) . . ?
N61 Pt2 S12 95.09(11) . . ?
S11 Pt2 S12 88.59(4) . . ?

loop_
_geom_bond_atom_site_label_1
_geom_bond_atom_site_label_2
_geom_bond_distance
_geom_bond_site_symmetry_2
_geom_bond_publ_flag
C1 C2 1.327(7) . ?
C1 S1 1.741(5) . ?
C1 H1 0.9500 . ?
C2 C3 1.481(6) . ?
C2 S2 1.768(4) . ?
C3 C4 1.390(7) . ?
C3 C8 1.394(7) . ?
C4 C5 1.395(8) . ?
C4 H4 0.9500 . ?
C5 C6 1.381(9) . ?
C5 H5 0.9500 . ?
C6 C7 1.385(8) . ?
C6 H6 0.9500 . ?
C7 C8 1.394(7) . ?
C7 H7 0.9500 . ?
C8 H8 0.9500 . ?
N11 C12 1.339(6) . ?
N11 C16 1.357(5) . ?
N11 Pt1 2.056(4) . ?
C12 C13 1.377(6) . ?
C12 H12 0.9500 . ?
C13 C14 1.397(6) . ?
C13 H13 0.9500 . ?
C14 C15 1.389(6) . ?
C14 C23 1.525(6) . ?
C15 C16 1.379(6) . ?
C15 H15 0.9500 . ?
C16 C17 1.472(6) . ?
C17 N22 1.359(5) . ?
C17 C18 1.393(6) . ?
C18 C19 1.390(6) . ?
C18 H18 0.9500 . ?
C19 C20 1.386(7) . ?
C19 C27 1.525(6) . ?
C20 C21 1.378(7) . ?
C20 H20 0.9500 . ?
C21 N22 1.342(6) . ?
C21 H21 0.9500 . ?
N22 Pt1 2.053(4) . ?
C23 C25 1.528(6) . ?
C23 C24 1.531(6) . ?
C23 C26 1.533(6) . ?
C24 H24A 0.9800 . ?
C24 H24B 0.9800 . ?
C24 H24C 0.9800 . ?
C25 H25A 0.9800 . ?
C25 H25B 0.9800 . ?
C25 H25C 0.9800 . ?
C26 H26A 0.9800 . ?
C26 H26B 0.9800 . ?
C26 H26C 0.9800 . ?
C27 C30 1.527(7) . ?
C27 C29 1.539(7) . ?
C27 C28 1.539(7) . ?
C28 H28A 0.9800 . ?
C28 H28B 0.9800 . ?
C28 H28C 0.9800 . ?
C29 H29A 0.9800 . ?
C29 H29B 0.9800 . ?
C29 H29C 0.9800 . ?
C30 H30A 0.9800 . ?
C30 H30B 0.9800 . ?
C30 H30C 0.9800 . ?
C51 C52 1.332(7) . ?
C51 S11 1.748(5) . ?
C51 H51 0.9500 . ?
C52 C53 1.481(7) . ?
C52 S12 1.776(5) . ?
C53 C58 1.389(7) . ?
C53 C54 1.397(7) . ?
C54 C55 1.369(8) . ?
C54 H54 0.9500 . ?
C55 C56 1.382(8) . ?
C55 H55 0.9500 . ?
C56 C57 1.388(8) . ?
C56 H56 0.9500 . ?
C57 C58 1.382(7) . ?
C57 H57 0.9500 . ?
C58 H58 0.9500 . ?
N61 C62 1.343(6) . ?
N61 C66 1.368(5) . ?
N61 Pt2 2.052(4) . ?
C62 C63 1.368(7) . ?
C62 H62 0.9500 . ?
C63 C64 1.408(6) . ?
C63 H63 0.9500 . ?
C64 C65 1.385(6) . ?
C64 C73 1.521(6) . ?
C65 C66 1.380(6) . ?
C65 H65 0.9500 . ?
C66 C67 1.474(6) . ?
C67 N72 1.359(6) . ?
C67 C68 1.376(6) . ?
C68 C69 1.390(6) . ?
C68 H68 0.9500 . ?
C69 C70 1.410(7) . ?
C69 C77 1.517(7) . ?
C70 C71 1.366(7) . ?
C70 H70 0.9500 . ?
C71 N72 1.350(6) . ?
C71 H71 0.9500 . ?
N72 Pt2 2.051(4) . ?
C73 C75 1.523(6) . ?
C73 C76 1.523(7) . ?
C73 C74 1.526(6) . ?
C74 H74A 0.9800 . ?
C74 H74B 0.9800 . ?
C74 H74C 0.9800 . ?
C75 H75A 0.9800 . ?
C75 H75B 0.9800 . ?
C75 H75C 0.9800 . ?
C76 H76A 0.9800 . ?
C76 H76B 0.9800 . ?
C76 H76C 0.9800 . ?
C77 C80 1.521(8) . ?
C77 C78 1.542(7) . ?
C77 C79 1.548(8) . ?
C78 H78A 0.9800 . ?
C78 H78B 0.9800 . ?
C78 H78C 0.9800 . ?
C79 H79A 0.9800 . ?
C79 H79B 0.9800 . ?
C79 H79C 0.9800 . ?
C80 H80A 0.9800 . ?
C80 H80B 0.9800 . ?
C80 H80C 0.9800 . ?
S1 Pt1 2.2398(12) . ?
S2 Pt1 2.2515(11) . ?
S11 Pt2 2.2395(12) . ?
S12 Pt2 2.2410(11) . ?

loop_
_geom_torsion_atom_site_label_1
_geom_torsion_atom_site_label_2
_geom_torsion_atom_site_label_3
_geom_torsion_atom_site_label_4
_geom_torsion
_geom_torsion_site_symmetry_1
_geom_torsion_site_symmetry_2
_geom_torsion_site_symmetry_3
_geom_torsion_site_symmetry_4
_geom_torsion_publ_flag
S1 C1 C2 C3 176.2(3) . . . . ?
S1 C1 C2 S2 -1.9(6) . . . . ?
C1 C2 C3 C4 23.8(7) . . . . ?
S2 C2 C3 C4 -158.0(4) . . . . ?
C1 C2 C3 C8 -155.5(5) . . . . ?
S2 C2 C3 C8 22.6(6) . . . . ?
C8 C3 C4 C5 2.5(8) . . . . ?
C2 C3 C4 C5 -176.9(5) . . . . ?
C3 C4 C5 C6 -1.8(9) . . . . ?
C4 C5 C6 C7 -0.3(9) . . . . ?
C5 C6 C7 C8 1.7(9) . . . . ?
C6 C7 C8 C3 -1.1(9) . . . . ?
C4 C3 C8 C7 -1.1(8) . . . . ?
C2 C3 C8 C7 178.3(5) . . . . ?
C16 N11 C12 C13 3.0(6) . . . . ?
Pt1 N11 C12 C13 -173.2(3) . . . . ?
N11 C12 C13 C14 0.5(7) . . . . ?
C12 C13 C14 C15 -3.3(6) . . . . ?
C12 C13 C14 C23 173.5(4) . . . . ?
C13 C14 C15 C16 2.6(6) . . . . ?
C23 C14 C15 C16 -174.1(4) . . . . ?
C12 N11 C16 C15 -3.7(6) . . . . ?
Pt1 N11 C16 C15 173.0(3) . . . . ?
C12 N11 C16 C17 176.9(4) . . . . ?
Pt1 N11 C16 C17 -6.4(4) . . . . ?
C14 C15 C16 N11 0.8(6) . . . . ?
C14 C15 C16 C17 -179.8(4) . . . . ?
N11 C16 C17 N22 7.4(5) . . . . ?
C15 C16 C17 N22 -172.0(4) . . . . ?
N11 C16 C17 C18 -171.5(4) . . . . ?
C15 C16 C17 C18 9.1(6) . . . . ?
N22 C17 C18 C19 -0.8(6) . . . . ?
C16 C17 C18 C19 178.1(4) . . . . ?
C17 C18 C19 C20 2.8(6) . . . . ?
C17 C18 C19 C27 -174.1(4) . . . . ?
C18 C19 C20 C21 -2.9(7) . . . . ?
C27 C19 C20 C21 174.1(4) . . . . ?
C19 C20 C21 N22 0.9(7) . . . . ?
C20 C21 N22 C17 1.2(6) . . . . ?
C20 C21 N22 Pt1 -173.6(3) . . . . ?
C18 C17 N22 C21 -1.3(6) . . . . ?
C16 C17 N22 C21 179.7(3) . . . . ?
C18 C17 N22 Pt1 174.2(3) . . . . ?
C16 C17 N22 Pt1 -4.8(4) . . . . ?
C15 C14 C23 C25 -135.5(4) . . . . ?
C13 C14 C23 C25 48.0(5) . . . . ?
C15 C14 C23 C24 106.3(5) . . . . ?
C13 C14 C23 C24 -70.3(5) . . . . ?
C15 C14 C23 C26 -13.6(6) . . . . ?
C13 C14 C23 C26 169.9(4) . . . . ?
C20 C19 C27 C30 171.9(4) . . . . ?
C18 C19 C27 C30 -11.3(6) . . . . ?
C20 C19 C27 C29 -68.3(6) . . . . ?
C18 C19 C27 C29 108.5(5) . . . . ?
C20 C19 C27 C28 50.3(6) . . . . ?
C18 C19 C27 C28 -132.9(5) . . . . ?
S11 C51 C52 C53 -178.0(3) . . . . ?
S11 C51 C52 S12 1.7(6) . . . . ?
C51 C52 C53 C58 -164.5(5) . . . . ?
S12 C52 C53 C58 15.7(6) . . . . ?
C51 C52 C53 C54 16.7(7) . . . . ?
S12 C52 C53 C54 -163.1(4) . . . . ?
C58 C53 C54 C55 -0.6(8) . . . . ?
C52 C53 C54 C55 178.2(5) . . . . ?
C53 C54 C55 C56 -0.5(9) . . . . ?
C54 C55 C56 C57 1.3(9) . . . . ?
C55 C56 C57 C58 -1.1(9) . . . . ?
C56 C57 C58 C53 0.1(9) . . . . ?
C54 C53 C58 C57 0.8(8) . . . . ?
C52 C53 C58 C57 -178.0(5) . . . . ?
C66 N61 C62 C63 -1.1(7) . . . . ?
Pt2 N61 C62 C63 178.7(3) . . . . ?
N61 C62 C63 C64 -2.0(7) . . . . ?
C62 C63 C64 C65 2.8(6) . . . . ?
C62 C63 C64 C73 -174.6(4) . . . . ?
C63 C64 C65 C66 -0.7(6) . . . . ?
C73 C64 C65 C66 176.6(4) . . . . ?
C62 N61 C66 C65 3.2(6) . . . . ?
Pt2 N61 C66 C65 -176.6(3) . . . . ?
C62 N61 C66 C67 -174.8(4) . . . . ?
Pt2 N61 C66 C67 5.4(5) . . . . ?
C64 C65 C66 N61 -2.4(6) . . . . ?
C64 C65 C66 C67 175.5(4) . . . . ?
N61 C66 C67 N72 -5.3(5) . . . . ?
C65 C66 C67 N72 176.7(4) . . . . ?
N61 C66 C67 C68 170.9(4) . . . . ?
C65 C66 C67 C68 -7.1(7) . . . . ?
N72 C67 C68 C69 0.3(7) . . . . ?
C66 C67 C68 C69 -175.7(4) . . . . ?
C67 C68 C69 C70 -1.6(7) . . . . ?
C67 C68 C69 C77 174.2(4) . . . . ?
C68 C69 C70 C71 0.9(7) . . . . ?
C77 C69 C70 C71 -175.0(4) . . . . ?
C69 C70 C71 N72 1.2(7) . . . . ?
C70 C71 N72 C67 -2.5(6) . . . . ?
C70 C71 N72 Pt2 172.1(4) . . . . ?
C68 C67 N72 C71 1.8(6) . . . . ?
C66 C67 N72 C71 178.1(4) . . . . ?
C68 C67 N72 Pt2 -173.5(3) . . . . ?
C66 C67 N72 Pt2 2.8(4) . . . . ?
C65 C64 C73 C75 125.4(5) . . . . ?
C63 C64 C73 C75 -57.5(6) . . . . ?
C65 C64 C73 C76 -115.9(5) . . . . ?
C63 C64 C73 C76 61.2(5) . . . . ?
C65 C64 C73 C74 4.7(6) . . . . ?
C63 C64 C73 C74 -178.1(4) . . . . ?
C68 C69 C77 C80 12.0(7) . . . . ?
C70 C69 C77 C80 -172.4(4) . . . . ?
C68 C69 C77 C78 133.4(5) . . . . ?
C70 C69 C77 C78 -51.0(6) . . . . ?
C68 C69 C77 C79 -108.2(5) . . . . ?
C70 C69 C77 C79 67.3(6) . . . . ?
C2 C1 S1 Pt1 -1.0(5) . . . . ?
C1 C2 S2 Pt1 3.7(4) . . . . ?
C3 C2 S2 Pt1 -174.5(3) . . . . ?
C52 C51 S11 Pt2 -2.3(4) . . . . ?
C51 C52 S12 Pt2 -0.2(4) . . . . ?
C53 C52 S12 Pt2 179.6(3) . . . . ?
